data_4331675
loop_
_publ_author_name
'Shin-ichiro Noro'
'Yuh Hijikata'
'Munehiro Inukai'
'Tomohiro Fukushima'
'Satoshi Horike'
'Masakazu Higuchi'
'Susumu Kitagawa'
'Tomoyuki Akutagawa'
'Takayoshi Nakamura'

_publ_section_title
;
 Highly Selective CO2 Adsorption Accompanied with Low-Energy Regeneration
 in a Two-Dimensional Cu(II) Porous Coordination Polymer with Inorganic
 Fluorinated PF6- Anions
;
_journal_name_full 'Inorganic Chemistry'
_journal_page_first 280
_journal_page_last 285
_journal_paper_doi 10.1021/ic301823j
_journal_volume 52
_journal_year 2013
_chemical_formula_moiety 'C26 H40 Cu F12 N4 O6 P2 '
_chemical_formula_sum 'C26 H40 Cu F12 N4 O6 P2'
_chemical_formula_weight 858.10
_space_group_IT_number 61
_symmetry_cell_setting orthorhombic
_symmetry_Int_Tables_number 61
_symmetry_space_group_name_Hall '-P 2ac 2ab'
_symmetry_space_group_name_H-M 'P b c a'
_cell_angle_alpha 90.0000
_cell_angle_beta 90.0000
_cell_angle_gamma 90.0000
_cell_formula_units_Z 8
_cell_length_a 16.1603(3)
_cell_length_b 14.9216(4)
_cell_length_c 30.3050(6)
_cell_measurement_reflns_used 76493
_cell_measurement_temperature 173.1
_cell_measurement_theta_max 27.5
_cell_measurement_theta_min 3.0
_cell_volume 7307.7(3)
_computing_cell_refinement PROCESS-AUTO
_computing_data_collection PROCESS-AUTO
_computing_data_reduction CrystalStructure
_computing_publication_material 'CrystalStructure 3.8'
_computing_structure_refinement CRYSTALS
_computing_structure_solution SIR2004
_diffrn_detector_area_resol_mean 10.00
_diffrn_measured_fraction_theta_full 0.997
_diffrn_measured_fraction_theta_max 0.997
_diffrn_measurement_device_type 'Rigaku RAXIS-RAPID'
_diffrn_measurement_method \w
_diffrn_radiation_type 'Mo K\a'
_diffrn_radiation_wavelength 0.71075
_diffrn_reflns_av_R_equivalents 0.041
_diffrn_reflns_limit_h_max 20
_diffrn_reflns_limit_h_min -20
_diffrn_reflns_limit_k_max 19
_diffrn_reflns_limit_k_min -19
_diffrn_reflns_limit_l_max 34
_diffrn_reflns_limit_l_min -39
_diffrn_reflns_number 110594
_diffrn_reflns_theta_full 27.47
_diffrn_reflns_theta_max 27.47
_exptl_absorpt_coefficient_mu 0.790
_exptl_absorpt_correction_type none
_exptl_crystal_colour blue
_exptl_crystal_density_diffrn 1.560
_exptl_crystal_description prism
_exptl_crystal_F_000 3512.00
_exptl_crystal_size_max 0.00
_exptl_crystal_size_mid 0.00
_exptl_crystal_size_min 0.00
_refine_diff_density_max 32.30
_refine_diff_density_min -8.65
_refine_ls_extinction_method none
_refine_ls_goodness_of_fit_ref 0.922
_refine_ls_hydrogen_treatment refall
_refine_ls_number_parameters 431
_refine_ls_number_reflns 52516
_refine_ls_R_factor_gt 0.0695
_refine_ls_shift/su_max 0.0000
_refine_ls_structure_factor_coef Fsqd
_refine_ls_weighting_details
;
    Chebychev polynomial with 3 parameters (Carruthers & Watkin, 1979)
    5025.4800    7045.5500    2222.1500
;
_refine_ls_weighting_scheme calc
_refine_ls_wR_factor_ref 0.1232
_reflns_number_gt 52516
_reflns_number_total 8348
_reflns_threshold_expression F^2^>2.0\s(F^2^)
_cod_data_source_file ic301823j_si_001.cif
_cod_data_source_block '_090126test'
_cod_original_formula_sum 'C26 H40 Cu F12 N4 O6 P2 '
_cod_database_code 4331675

loop_
_symmetry_equiv_pos_site_id
_symmetry_equiv_pos_as_xyz
1 +X,+Y,+Z
2 1/2-X,1/2+Y,+Z
3 +X,1/2-Y,1/2+Z
4 1/2-X,-Y,1/2+Z
5 -X,-Y,-Z
6 1/2+X,1/2-Y,-Z
7 -X,1/2+Y,1/2-Z
8 1/2+X,+Y,1/2-Z

loop_
_atom_site_label
_atom_site_type_symbol
_atom_site_fract_x
_atom_site_fract_y
_atom_site_fract_z
_atom_site_U_iso_or_equiv
_atom_site_adp_type
_atom_site_occupancy
_atom_site_symmetry_multiplicity
_atom_site_calc_flag
_atom_site_refinement_flags
Cu(1) Cu 0.394770(10) 0.196270(10) 0.1228 0.01959(3) Uani 1.00 1 d .
P(1) P 0.39381(3) 0.47502(3) 0.14622(2) 0.04295(12) Uani 1.00 1 d .
P(2) P 0.66611(4) -0.03985(5) 0.05999(2) 0.06522(19) Uani 1.00 1 d .
F(1) F 0.39550(6) 0.36837(7) 0.13956(3) 0.0464(2) Uani 1.00 1 d .
F(2) F 0.38755(10) 0.58176(9) 0.14862(6) 0.0985(5) Uani 1.00 1 d .
F(3) F 0.49065(7) 0.47423(13) 0.15031(7) 0.1212(6) Uani 1.00 1 d .
F(4) F 0.29675(6) 0.47373(9) 0.14055(5) 0.0736(4) Uani 1.00 1 d .
F(5) F 0.38098(11) 0.45986(13) 0.19706(4) 0.1146(6) Uani 1.00 1 d .
F(6) F 0.40485(11) 0.48509(10) 0.09456(5) 0.0968(5) Uani 1.00 1 d .
F(7) F 0.66715(10) 0.06573(12) 0.07364(5) 0.1005(5) Uani 1.00 1 d .
F(8) F 0.66753(12) -0.13971(12) 0.04279(8) 0.1326(8) Uani 1.00 1 d .
F(9) F 0.72121(13) -0.01283(12) 0.01994(6) 0.1242(7) Uani 1.00 1 d .
F(10) F 0.61151(12) -0.05948(18) 0.10092(6) 0.1595(9) Uani 1.00 1 d .
F(11) F 0.74642(10) -0.05754(17) 0.08715(6) 0.1470(8) Uani 1.00 1 d .
F(12) F 0.58543(11) -0.02259(12) 0.03077(6) 0.1143(6) Uani 1.00 1 d .
O(1) O 0.40602(6) 0.04238(7) 0.11796(3) 0.0338(2) Uani 1.00 1 d .
O(2) O 0.04407(10) 0.44690(11) 0.18885(5) 0.0657(4) Uani 1.00 1 d .
O(3) O 0.7563(2) 0.4524(3) 0.18176(12) 0.2186(19) Uani 1.00 1 d .
N(1) N 0.48062(6) 0.22631(9) 0.07606(4) 0.0218(3) Uani 1.00 1 d .
N(2) N 0.80398(6) 0.28798(9) -0.07769(4) 0.0224(3) Uani 1.00 1 d .
N(3) N 0.48555(6) 0.19163(9) 0.16936(4) 0.0218(2) Uani 1.00 1 d .
N(4) N 0.80542(6) 0.19052(9) 0.32958(4) 0.0229(3) Uani 1.00 1 d .
C(1) C 0.48763(8) 0.17239(12) 0.04085(5) 0.0305(4) Uani 1.00 1 d .
C(2) C 0.54956(9) 0.18372(12) 0.00940(5) 0.0328(4) Uani 1.00 1 d .
C(3) C 0.60487(9) 0.25314(10) 0.01402(4) 0.0256(3) Uani 1.00 1 d .
C(4) C 0.59669(9) 0.31006(12) 0.04975(5) 0.0341(4) Uani 1.00 1 d .
C(5) C 0.53453(8) 0.29294(11) 0.08046(5) 0.0302(4) Uani 1.00 1 d .
C(6) C 0.79707(8) 0.21236(11) -0.05364(5) 0.0266(4) Uani 1.00 1 d .
C(7) C 0.73268(8) 0.19857(12) -0.02449(5) 0.0297(4) Uani 1.00 1 d .
C(8) C 0.67421(8) 0.26561(11) -0.01839(5) 0.0249(3) Uani 1.00 1 d .
C(9) C 0.68144(9) 0.34275(12) -0.04269(5) 0.0317(4) Uani 1.00 1 d .
C(10) C 0.74682(8) 0.35123(12) -0.07231(5) 0.0296(4) Uani 1.00 1 d .
C(11) C 0.55752(8) 0.14710(11) 0.16141(5) 0.0278(4) Uani 1.00 1 d .
C(12) C 0.62185(8) 0.14560(11) 0.19102(5) 0.0303(4) Uani 1.00 1 d .
C(13) C 0.61418(8) 0.18991(11) 0.23127(4) 0.0246(3) Uani 1.00 1 d .
C(14) C 0.53972(8) 0.23425(11) 0.23939(5) 0.0271(3) Uani 1.00 1 d .
C(15) C 0.47805(8) 0.23420(11) 0.20793(5) 0.0248(3) Uani 1.00 1 d .
C(16) C 0.79843(8) 0.12331(11) 0.30079(4) 0.0257(3) Uani 1.00 1 d .
C(17) C 0.73822(8) 0.12084(11) 0.26818(5) 0.0274(3) Uani 1.00 1 d .
C(18) C 0.68167(8) 0.19051(12) 0.26495(4) 0.0251(3) Uani 1.00 1 d .
C(19) C 0.68942(9) 0.26072(11) 0.29473(5) 0.0276(4) Uani 1.00 1 d .
C(20) C 0.75056(8) 0.25930(11) 0.32620(5) 0.0270(4) Uani 1.00 1 d .
C(21) C 0.38790(12) -0.02817(13) 0.08769(6) 0.0484(5) Uani 1.00 1 d .
C(22) C 0.0122(2) 0.4733(2) 0.22715(14) 0.1531(17) Uani 1.00 1 d .
C(23) C 0.6766(3) 0.4245(3) 0.19013(17) 0.174(2) Uani 1.00 1 d .
H(1) H 0.4490 0.1250 0.0372 0.037 Uiso 1.00 1 c R
H(2) H 0.5537 0.1437 -0.0149 0.040 Uiso 1.00 1 c R
H(3) H 0.6331 0.3595 0.0534 0.041 Uiso 1.00 1 c R
H(4) H 0.5304 0.3308 0.1056 0.036 Uiso 1.00 1 c R
H(5) H 0.8380 0.1671 -0.0567 0.033 Uiso 1.00 1 c R
H(6) H 0.7283 0.1436 -0.0089 0.035 Uiso 1.00 1 c R
H(7) H 0.6421 0.3896 -0.0394 0.038 Uiso 1.00 1 c R
H(8) H 0.7510 0.4045 -0.0893 0.036 Uiso 1.00 1 c R
H(9) H 0.5637 0.1160 0.1343 0.034 Uiso 1.00 1 c R
H(10) H 0.6714 0.1143 0.1841 0.037 Uiso 1.00 1 c R
H(11) H 0.5316 0.2647 0.2666 0.032 Uiso 1.00 1 c R
H(12) H 0.4283 0.2658 0.2140 0.029 Uiso 1.00 1 c R
H(13) H 0.8367 0.0752 0.3026 0.031 Uiso 1.00 1 c R
H(14) H 0.7355 0.0716 0.2484 0.033 Uiso 1.00 1 c R
H(15) H 0.6523 0.3100 0.2934 0.034 Uiso 1.00 1 c R
H(16) H 0.7546 0.3080 0.3463 0.033 Uiso 1.00 1 c R
H(17) H 0.3333 -0.0495 0.0928 0.060 Uiso 1.00 1 c R
H(18) H 0.4262 -0.0757 0.0918 0.059 Uiso 1.00 1 c R
H(19) H 0.3920 -0.0063 0.0583 0.060 Uiso 1.00 1 c R
H(20) H 0.6409 0.4721 0.1818 0.210 Uiso 1.00 1 c R
H(21) H 0.6702 0.4126 0.2207 0.210 Uiso 1.00 1 c R
H(22) H 0.6631 0.3724 0.1737 0.209 Uiso 1.00 1 c R
H(26) H -0.0398 0.5010 0.2218 0.184 Uiso 1.00 1 c R
H(27) H 0.0481 0.5147 0.2413 0.184 Uiso 1.00 1 c R
H(28) H 0.0046 0.4225 0.2456 0.184 Uiso 1.00 1 c R

loop_
_atom_site_aniso_label
_atom_site_aniso_U_11
_atom_site_aniso_U_22
_atom_site_aniso_U_33
_atom_site_aniso_U_12
_atom_site_aniso_U_13
_atom_site_aniso_U_23
Cu(1) 0.00994(6) 0.03762(10) 0.01121(7) 0.00037(8) -0.00022(6) 0.00100(7)
P(1) 0.0374(2) 0.0420(2) 0.0494(2) 0.0028(2) 0.0058(2) -0.0084(2)
P(2) 0.0706(3) 0.0807(5) 0.0444(3) 0.0370(3) 0.0174(2) 0.0115(2)
F(1) 0.0415(5) 0.0387(5) 0.0590(6) 0.0070(5) 0.0153(4) 0.0038(4)
F(2) 0.1022(10) 0.0514(8) 0.1419(14) 0.0001(8) 0.0311(9) -0.0323(8)
F(3) 0.0389(6) 0.1301(15) 0.1946(19) -0.0074(8) -0.0080(8) -0.0845(13)
F(4) 0.0392(6) 0.0722(9) 0.1094(10) 0.0205(5) -0.0021(6) 0.0217(7)
F(5) 0.1298(12) 0.1738(17) 0.0401(7) 0.0786(12) -0.0047(7) -0.0241(8)
F(6) 0.1504(13) 0.0674(9) 0.0727(9) 0.0197(9) 0.0505(9) 0.0320(7)
F(7) 0.1007(10) 0.1016(13) 0.0994(11) 0.0355(9) -0.0088(8) -0.0399(9)
F(8) 0.1433(15) 0.0572(11) 0.197(2) 0.0231(10) 0.0552(14) 0.0206(11)
F(9) 0.1938(18) 0.0877(12) 0.0910(12) 0.0154(12) 0.0738(12) 0.0138(9)
F(10) 0.1171(13) 0.254(2) 0.1072(14) 0.0642(16) 0.0716(11) 0.0662(15)
F(11) 0.0979(11) 0.241(2) 0.1019(13) 0.1001(14) -0.0120(9) 0.0127(14)
F(12) 0.1408(14) 0.1033(13) 0.0987(12) 0.0287(11) -0.0538(10) -0.0122(9)
O(1) 0.0348(5) 0.0385(6) 0.0281(5) -0.0019(4) -0.0014(4) -0.0095(4)
O(2) 0.0835(10) 0.0598(10) 0.0537(8) 0.0090(8) 0.0204(7) 0.0164(7)
O(3) 0.237(3) 0.274(4) 0.145(2) -0.111(3) 0.006(2) -0.050(2)
N(1) 0.0137(5) 0.0365(7) 0.0152(5) -0.0010(4) 0.0011(4) 0.0012(5)
N(2) 0.0156(5) 0.0343(8) 0.0172(5) 0.0018(5) 0.0004(4) 0.0034(4)
N(3) 0.0164(5) 0.0319(7) 0.0173(5) 0.0000(5) -0.0004(4) 0.0002(5)
N(4) 0.0155(4) 0.0345(7) 0.0186(5) 0.0000(5) -0.0010(4) -0.0008(5)
C(1) 0.0228(6) 0.0461(11) 0.0227(7) -0.0123(6) 0.0066(5) -0.0071(6)
C(2) 0.0329(7) 0.0422(11) 0.0233(7) -0.0078(7) 0.0132(5) -0.0115(7)
C(3) 0.0182(6) 0.0367(9) 0.0218(6) 0.0001(7) 0.0055(6) 0.0061(5)
C(4) 0.0269(7) 0.0452(10) 0.0303(7) -0.0128(7) 0.0119(6) -0.0114(7)
C(5) 0.0222(6) 0.0407(10) 0.0276(7) -0.0041(6) 0.0079(5) -0.0132(6)
C(6) 0.0209(6) 0.0346(10) 0.0242(7) 0.0037(6) 0.0069(5) 0.0024(6)
C(7) 0.0285(7) 0.0357(9) 0.0251(7) 0.0004(7) 0.0088(5) 0.0033(7)
C(8) 0.0175(6) 0.0393(9) 0.0179(6) -0.0019(6) 0.0039(5) -0.0022(6)
C(9) 0.0212(7) 0.0443(10) 0.0296(8) 0.0050(6) 0.0080(6) 0.0056(7)
C(10) 0.0217(6) 0.0433(10) 0.0239(7) 0.0030(6) 0.0055(5) 0.0091(6)
C(11) 0.0173(6) 0.0444(11) 0.0216(7) 0.0064(6) -0.0023(5) -0.0107(6)
C(12) 0.0191(7) 0.0444(10) 0.0275(7) 0.0095(6) -0.0044(5) -0.0072(6)
C(13) 0.0200(6) 0.0317(8) 0.0221(6) 0.0030(6) -0.0049(5) -0.0019(6)
C(14) 0.0209(7) 0.0421(9) 0.0183(7) 0.0048(6) -0.0055(5) -0.0084(6)
C(15) 0.0173(6) 0.0359(9) 0.0214(7) 0.0035(6) -0.0007(5) -0.0046(6)
C(16) 0.0190(6) 0.0397(10) 0.0185(6) 0.0066(6) -0.0034(5) -0.0038(6)
C(17) 0.0211(6) 0.0372(9) 0.0239(7) 0.0055(6) -0.0060(5) -0.0069(6)
C(18) 0.0177(6) 0.0384(9) 0.0193(6) 0.0022(6) -0.0053(5) -0.0027(6)
C(19) 0.0237(7) 0.0299(9) 0.0292(7) 0.0051(6) -0.0070(5) -0.0047(6)
C(20) 0.0172(6) 0.0388(10) 0.0249(7) 0.0039(6) -0.0047(5) -0.0042(6)
C(21) 0.0554(10) 0.0491(12) 0.0408(9) -0.0021(10) -0.0014(8) -0.0151(8)
C(22) 0.203(4) 0.103(2) 0.153(3) 0.029(2) 0.103(3) 0.059(2)
C(23) 0.180(4) 0.176(5) 0.168(4) -0.069(3) -0.031(3) 0.040(3)

loop_
_atom_type_symbol
_atom_type_description
_atom_type_scat_dispersion_real
_atom_type_scat_dispersion_imag
_atom_type_scat_source
C C 0.003 0.002
;
International Tables for Crystallography
(1992, Vol. C, Tables 4.2.6.8 and 6.1.1.4)
;
H H 0.000 0.000
;
International Tables for Crystallography
(1992, Vol. C, Table 6.1.1.4)
;
Cu Cu 0.320 1.265
;
International Tables for Crystallography
(1992, Vol. C, Tables 4.2.6.8 and 6.1.1.4)
;
P P 0.102 0.094
;
International Tables for Crystallography
(1992, Vol. C, Tables 4.2.6.8 and 6.1.1.4)
;
F F 0.017 0.010
;
International Tables for Crystallography
(1992, Vol. C, Tables 4.2.6.8 and 6.1.1.4)
;
N N 0.006 0.003
;
International Tables for Crystallography
(1992, Vol. C, Tables 4.2.6.8 and 6.1.1.4)
;
O O 0.011 0.006
;
International Tables for Crystallography
(1992, Vol. C, Tables 4.2.6.8 and 6.1.1.4)
;
